data_4032987
loop_
_publ_author_name
'Tung, Po-Ting'
'Zhong, Chang-Zhi'
'Chien, Tzu-Chiang'
'Yeh, Ming-Chang P'

_publ_section_title
;
 Synthesis of Spirolactams and Fused Bicyclic Lactams via Acid-Promoted
 Cyclolactamization of (Ethynyl(tosyl)amino)methyl-Tethered
 Cyclohex-2-enols.
;
_journal_issue 21
_journal_name_full 'The Journal of organic chemistry'
_journal_page_first 11543
_journal_page_last 11557
_journal_paper_doi 10.1021/acs.joc.7b02158
_journal_volume 82
_journal_year 2017
_chemical_formula_moiety 'C23 H27 N O3 S'
_chemical_formula_sum 'C23 H27 N O3 S'
_chemical_formula_weight 397.52
_chemical_name_systematic
;
 ?
;
_space_group_IT_number 2
_symmetry_cell_setting triclinic
_symmetry_space_group_name_Hall '-P 1'
_symmetry_space_group_name_H-M 'P -1'
_atom_sites_solution_hydrogens geom
_atom_sites_solution_primary direct
_atom_sites_solution_secondary difmap
_audit_creation_method SHELXL-97
_cell_angle_alpha 71.774(3)
_cell_angle_beta 71.026(3)
_cell_angle_gamma 61.633(3)
_cell_formula_units_Z 2
_cell_length_a 9.3182(4)
_cell_length_b 9.6671(5)
_cell_length_c 13.9480(7)
_cell_measurement_reflns_used 6252
_cell_measurement_temperature 200(2)
_cell_measurement_theta_max 25.01
_cell_measurement_theta_min 2.44
_cell_volume 1026.41(9)
_computing_molecular_graphics 'Ortep-3 for Windows (Farrugia, 1997)'
_computing_publication_material 'WinGX publication routines (Farrugia, 1999)'
_computing_structure_refinement 'SHELXL-97 (Sheldrick, 1997)'
_computing_structure_solution 'SHELXS-86 (Sheldrick, 1986)'
_diffrn_ambient_temperature 200(2)
_diffrn_measured_fraction_theta_full 0.987
_diffrn_measured_fraction_theta_max 0.987
_diffrn_measurement_device_type 'Bruker APEX2'
_diffrn_radiation_monochromator graphite
_diffrn_radiation_source 'fine-focus sealed tube'
_diffrn_radiation_type MoK\a
_diffrn_radiation_wavelength 0.71073
_diffrn_reflns_av_R_equivalents 0.0287
_diffrn_reflns_av_sigmaI/netI 0.0290
_diffrn_reflns_limit_h_max 11
_diffrn_reflns_limit_h_min -11
_diffrn_reflns_limit_k_max 11
_diffrn_reflns_limit_k_min -11
_diffrn_reflns_limit_l_max 16
_diffrn_reflns_limit_l_min -15
_diffrn_reflns_number 8922
_diffrn_reflns_theta_full 25.03
_diffrn_reflns_theta_max 25.03
_diffrn_reflns_theta_min 2.54
_exptl_absorpt_coefficient_mu 0.181
_exptl_absorpt_correction_T_max 0.9376
_exptl_absorpt_correction_T_min 0.9164
_exptl_absorpt_correction_type multi-scan
_exptl_crystal_colour colorless
_exptl_crystal_density_diffrn 1.286
_exptl_crystal_density_method 'not measured'
_exptl_crystal_description prism
_exptl_crystal_F_000 424
_exptl_crystal_size_max 0.49
_exptl_crystal_size_mid 0.42
_exptl_crystal_size_min 0.36
_refine_diff_density_max 0.316
_refine_diff_density_min -0.342
_refine_diff_density_rms 0.042
_refine_ls_extinction_method none
_refine_ls_goodness_of_fit_ref 0.887
_refine_ls_hydrogen_treatment constr
_refine_ls_matrix_type full
_refine_ls_number_parameters 254
_refine_ls_number_reflns 3582
_refine_ls_number_restraints 0
_refine_ls_restrained_S_all 0.887
_refine_ls_R_factor_all 0.0439
_refine_ls_R_factor_gt 0.0392
_refine_ls_shift/su_max 0.010
_refine_ls_shift/su_mean 0.000
_refine_ls_structure_factor_coef Fsqd
_refine_ls_weighting_details 'calc w=1/[\s^2^(Fo^2^)+(0.0633P)^2^+0.7711P] where P=(Fo^2^+2Fc^2^)/3'
_refine_ls_weighting_scheme calc
_refine_ls_wR_factor_gt 0.1048
_refine_ls_wR_factor_ref 0.1105
_reflns_number_gt 3201
_reflns_number_total 3582
_reflns_threshold_expression >2sigma(I)
_cod_data_source_file jo7b02158_si_002.cif
_cod_data_source_block ch17957_3c_CCDC1491138
_cod_depositor_comments 'Adding full bibliography for 4032987--4032992.cif.'
_cod_database_code 4032987

loop_
_symmetry_equiv_pos_as_xyz
'x, y, z'
'-x, -y, -z'

loop_
_atom_site_label
_atom_site_type_symbol
_atom_site_fract_x
_atom_site_fract_y
_atom_site_fract_z
_atom_site_U_iso_or_equiv
_atom_site_adp_type
_atom_site_occupancy
_atom_site_symmetry_multiplicity
_atom_site_calc_flag
_atom_site_refinement_flags
C1 C 0.9329(2) 0.3039(2) 0.27998(14) 0.0301(4) Uani 1 1 d .
C2 C 1.0005(2) 0.1499(2) 0.26118(16) 0.0409(5) Uani 1 1 d .
H2 H 0.9723 0.0692 0.3115 0.049 Uiso 1 1 calc R
C3 C 1.1089(3) 0.1156(2) 0.16870(17) 0.0441(5) Uani 1 1 d .
H3 H 1.1543 0.0105 0.1556 0.053 Uiso 1 1 calc R
C4 C 1.1535(2) 0.2303(2) 0.09432(15) 0.0380(4) Uani 1 1 d .
C5 C 1.2747(3) 0.1900(3) -0.00574(19) 0.0587(6) Uani 1 1 d .
H5A H 1.2913 0.2854 -0.0483 0.088 Uiso 1 1 calc R
H5B H 1.2300 0.1536 -0.0429 0.088 Uiso 1 1 calc R
H5C H 1.3817 0.1049 0.0089 0.088 Uiso 1 1 calc R
C6 C 1.0843(2) 0.3838(2) 0.11506(15) 0.0391(4) Uani 1 1 d .
H6 H 1.1133 0.4642 0.0650 0.047 Uiso 1 1 calc R
C7 C 0.9743(2) 0.4214(2) 0.20706(14) 0.0343(4) Uani 1 1 d .
H7 H 0.9276 0.5268 0.2200 0.041 Uiso 1 1 calc R
C8 C 0.5272(2) 0.5380(2) 0.31256(13) 0.0298(4) Uani 1 1 d .
C9 C 0.3662(2) 0.53014(19) 0.31551(12) 0.0251(3) Uani 1 1 d .
H9 H 0.2831 0.5760 0.3764 0.030 Uiso 1 1 calc R
C10 C 0.2888(2) 0.62560(19) 0.22273(13) 0.0268(4) Uani 1 1 d .
C11 C 0.3885(2) 0.6277(2) 0.12371(14) 0.0366(4) Uani 1 1 d .
H11 H 0.5064 0.5739 0.1154 0.044 Uiso 1 1 calc R
C12 C 0.3196(3) 0.7065(2) 0.03703(15) 0.0460(5) Uani 1 1 d .
H12 H 0.3899 0.7062 -0.0299 0.055 Uiso 1 1 calc R
C13 C 0.1487(3) 0.7853(2) 0.04820(16) 0.0468(5) Uani 1 1 d .
H13 H 0.1003 0.8375 -0.0109 0.056 Uiso 1 1 calc R
C14 C 0.0491(3) 0.7875(2) 0.14576(16) 0.0398(5) Uani 1 1 d .
H14 H -0.0685 0.8431 0.1530 0.048 Uiso 1 1 calc R
C15 C 0.1152(2) 0.71088(19) 0.23436(14) 0.0299(4) Uani 1 1 d .
C16 C -0.0010(2) 0.7247(2) 0.33847(15) 0.0386(4) Uani 1 1 d .
H16A H 0.0091 0.6179 0.3773 0.058 Uiso 1 1 calc R
H16B H -0.1161 0.7911 0.3295 0.058 Uiso 1 1 calc R
H16C H 0.0283 0.7742 0.3765 0.058 Uiso 1 1 calc R
C17 C 0.41229(19) 0.34672(19) 0.34308(12) 0.0245(3) Uani 1 1 d .
C18 C 0.2585(2) 0.3099(2) 0.39264(13) 0.0280(4) Uani 1 1 d .
H18A H 0.1999 0.3550 0.4564 0.034 Uiso 1 1 calc R
H18B H 0.1812 0.3628 0.3445 0.034 Uiso 1 1 calc R
C19 C 0.3031(2) 0.1304(2) 0.41928(15) 0.0374(4) Uani 1 1 d .
H19A H 0.3705 0.0788 0.4731 0.045 Uiso 1 1 calc R
H19B H 0.1995 0.1131 0.4476 0.045 Uiso 1 1 calc R
C20 C 0.4007(3) 0.0537(2) 0.32503(18) 0.0461(5) Uani 1 1 d .
H20A H 0.3283 0.0958 0.2748 0.055 Uiso 1 1 calc R
H20B H 0.4347 -0.0634 0.3457 0.055 Uiso 1 1 calc R
C21 C 0.5554(3) 0.0873(2) 0.27382(16) 0.0424(5) Uani 1 1 d .
H21A H 0.6106 0.0438 0.2093 0.051 Uiso 1 1 calc R
H21B H 0.6351 0.0321 0.3205 0.051 Uiso 1 1 calc R
C22 C 0.5113(2) 0.2665(2) 0.24882(13) 0.0320(4) Uani 1 1 d .
H22A H 0.4448 0.3189 0.1946 0.038 Uiso 1 1 calc R
H22B H 0.6155 0.2829 0.2209 0.038 Uiso 1 1 calc R
C23 C 0.5245(2) 0.2914(2) 0.42011(13) 0.0282(4) Uani 1 1 d .
H23A H 0.4573 0.3030 0.4909 0.034 Uiso 1 1 calc R
H23B H 0.6061 0.1785 0.4206 0.034 Uiso 1 1 calc R
N1 N 0.60910(18) 0.40039(18) 0.38010(11) 0.0314(3) Uani 1 1 d .
O1 O 0.82821(17) 0.20466(18) 0.47456(10) 0.0461(4) Uani 1 1 d .
O2 O 0.79957(17) 0.48321(18) 0.41690(11) 0.0449(4) Uani 1 1 d .
O3 O 0.57817(17) 0.63858(16) 0.26435(11) 0.0420(3) Uani 1 1 d .
S1 S 0.79706(5) 0.34806(6) 0.39827(3) 0.03364(15) Uani 1 1 d .

loop_
_atom_site_aniso_label
_atom_site_aniso_U_11
_atom_site_aniso_U_22
_atom_site_aniso_U_33
_atom_site_aniso_U_23
_atom_site_aniso_U_13
_atom_site_aniso_U_12
C1 0.0256(8) 0.0364(9) 0.0355(9) -0.0058(7) -0.0115(7) -0.0159(7)
C2 0.0408(11) 0.0373(10) 0.0515(12) -0.0069(9) -0.0078(9) -0.0238(9)
C3 0.0413(11) 0.0402(11) 0.0586(13) -0.0191(9) -0.0100(10) -0.0174(9)
C4 0.0310(9) 0.0492(11) 0.0391(10) -0.0131(9) -0.0098(8) -0.0163(8)
C5 0.0474(13) 0.0725(16) 0.0527(14) -0.0240(12) -0.0023(11) -0.0202(12)
C6 0.0390(10) 0.0409(10) 0.0369(10) -0.0004(8) -0.0104(8) -0.0190(9)
C7 0.0338(9) 0.0327(9) 0.0397(10) -0.0057(8) -0.0129(8) -0.0138(8)
C8 0.0293(9) 0.0319(9) 0.0299(9) -0.0059(7) -0.0056(7) -0.0144(7)
C9 0.0236(8) 0.0271(8) 0.0232(8) -0.0034(6) -0.0047(6) -0.0105(7)
C10 0.0296(9) 0.0232(8) 0.0271(8) -0.0018(6) -0.0082(7) -0.0110(7)
C11 0.0403(10) 0.0347(9) 0.0272(9) -0.0014(7) -0.0061(8) -0.0130(8)
C12 0.0693(15) 0.0407(11) 0.0249(9) -0.0019(8) -0.0098(9) -0.0231(10)
C13 0.0703(15) 0.0339(10) 0.0411(11) 0.0033(8) -0.0327(11) -0.0185(10)
C14 0.0427(11) 0.0280(9) 0.0521(12) -0.0003(8) -0.0273(9) -0.0108(8)
C15 0.0320(9) 0.0222(8) 0.0369(9) -0.0019(7) -0.0123(7) -0.0115(7)
C16 0.0256(9) 0.0327(9) 0.0464(11) -0.0041(8) -0.0055(8) -0.0069(7)
C17 0.0223(8) 0.0273(8) 0.0230(8) -0.0010(6) -0.0081(6) -0.0098(6)
C18 0.0248(8) 0.0303(9) 0.0299(9) -0.0002(7) -0.0099(7) -0.0130(7)
C19 0.0371(10) 0.0335(9) 0.0455(11) 0.0041(8) -0.0176(8) -0.0190(8)
C20 0.0554(13) 0.0318(10) 0.0588(13) -0.0058(9) -0.0269(10) -0.0163(9)
C21 0.0450(11) 0.0323(10) 0.0418(11) -0.0115(8) -0.0151(9) -0.0033(8)
C22 0.0307(9) 0.0341(9) 0.0265(9) -0.0052(7) -0.0078(7) -0.0089(7)
C23 0.0270(8) 0.0333(9) 0.0270(8) 0.0009(7) -0.0104(7) -0.0155(7)
N1 0.0268(7) 0.0378(8) 0.0333(8) 0.0008(6) -0.0117(6) -0.0175(6)
O1 0.0371(7) 0.0632(9) 0.0377(7) 0.0090(6) -0.0197(6) -0.0244(7)
O2 0.0406(8) 0.0674(10) 0.0451(8) -0.0258(7) -0.0047(6) -0.0305(7)
O3 0.0401(7) 0.0386(7) 0.0514(8) 0.0023(6) -0.0125(6) -0.0242(6)
S1 0.0282(3) 0.0482(3) 0.0319(3) -0.0063(2) -0.01059(18) -0.0198(2)

loop_
_atom_type_symbol
_atom_type_description
_atom_type_scat_dispersion_real
_atom_type_scat_dispersion_imag
_atom_type_scat_source
C C 0.0033 0.0016 'International Tables Vol C Tables 4.2.6.8 and 6.1.1.4'
H H 0.0000 0.0000 'International Tables Vol C Tables 4.2.6.8 and 6.1.1.4'
N N 0.0061 0.0033 'International Tables Vol C Tables 4.2.6.8 and 6.1.1.4'
O O 0.0106 0.0060 'International Tables Vol C Tables 4.2.6.8 and 6.1.1.4'
S S 0.1246 0.1234 'International Tables Vol C Tables 4.2.6.8 and 6.1.1.4'

loop_
_geom_angle_atom_site_label_1
_geom_angle_atom_site_label_2
_geom_angle_atom_site_label_3
_geom_angle
C2 C1 C7 120.53(17)
C2 C1 S1 119.53(14)
C7 C1 S1 119.93(14)
C3 C2 C1 119.16(18)
C3 C2 H2 120.4
C1 C2 H2 120.4
C2 C3 C4 121.74(18)
C2 C3 H3 119.1
C4 C3 H3 119.1
C3 C4 C6 118.03(18)
C3 C4 C5 121.08(19)
C6 C4 C5 120.88(19)
C4 C5 H5A 109.5
C4 C5 H5B 109.5
H5A C5 H5B 109.5
C4 C5 H5C 109.5
H5A C5 H5C 109.5
H5B C5 H5C 109.5
C7 C6 C4 121.30(18)
C7 C6 H6 119.3
C4 C6 H6 119.3
C6 C7 C1 119.23(17)
C6 C7 H7 120.4
C1 C7 H7 120.4
O3 C8 N1 125.08(16)
O3 C8 C9 129.32(16)
N1 C8 C9 105.60(13)
C10 C9 C8 115.53(14)
C10 C9 C17 117.62(13)
C8 C9 C17 103.13(12)
C10 C9 H9 106.6
C8 C9 H9 106.6
C17 C9 H9 106.6
C11 C10 C15 118.81(16)
C11 C10 C9 120.44(15)
C15 C10 C9 120.74(15)
C12 C11 C10 121.45(18)
C12 C11 H11 119.3
C10 C11 H11 119.3
C13 C12 C11 119.77(19)
C13 C12 H12 120.1
C11 C12 H12 120.1
C14 C13 C12 119.29(18)
C14 C13 H13 120.4
C12 C13 H13 120.4
C13 C14 C15 122.13(18)
C13 C14 H14 118.9
C15 C14 H14 118.9
C14 C15 C10 118.47(17)
C14 C15 C16 119.12(16)
C10 C15 C16 122.41(15)
C15 C16 H16A 109.5
C15 C16 H16B 109.5
H16A C16 H16B 109.5
C15 C16 H16C 109.5
H16A C16 H16C 109.5
H16B C16 H16C 109.5
C22 C17 C18 109.52(14)
C22 C17 C23 110.28(13)
C18 C17 C23 111.88(13)
C22 C17 C9 112.04(13)
C18 C17 C9 112.32(13)
C23 C17 C9 100.56(13)
C19 C18 C17 112.47(14)
C19 C18 H18A 109.1
C17 C18 H18A 109.1
C19 C18 H18B 109.1
C17 C18 H18B 109.1
H18A C18 H18B 107.8
C20 C19 C18 111.26(15)
C20 C19 H19A 109.4
C18 C19 H19A 109.4
C20 C19 H19B 109.4
C18 C19 H19B 109.4
H19A C19 H19B 108.0
C19 C20 C21 111.48(16)
C19 C20 H20A 109.3
C21 C20 H20A 109.3
C19 C20 H20B 109.3
C21 C20 H20B 109.3
H20A C20 H20B 108.0
C20 C21 C22 111.45(16)
C20 C21 H21A 109.3
C22 C21 H21A 109.3
C20 C21 H21B 109.3
C22 C21 H21B 109.3
H21A C21 H21B 108.0
C21 C22 C17 112.88(15)
C21 C22 H22A 109.0
C17 C22 H22A 109.0
C21 C22 H22B 109.0
C17 C22 H22B 109.0
H22A C22 H22B 107.8
N1 C23 C17 103.17(13)
N1 C23 H23A 111.1
C17 C23 H23A 111.1
N1 C23 H23B 111.1
C17 C23 H23B 111.1
H23A C23 H23B 109.1
C8 N1 C23 112.67(13)
C8 N1 S1 124.13(12)
C23 N1 S1 122.40(11)
O2 S1 O1 119.83(9)
O2 S1 N1 108.28(8)
O1 S1 N1 104.88(7)
O2 S1 C1 108.50(8)
O1 S1 C1 109.46(9)
N1 S1 C1 104.87(8)

loop_
_geom_bond_atom_site_label_1
_geom_bond_atom_site_label_2
_geom_bond_distance
C1 C2 1.388(3)
C1 C7 1.383(3)
C1 S1 1.7538(18)
C2 C3 1.377(3)
C2 H2 0.9500
C3 C4 1.384(3)
C3 H3 0.9500
C4 C6 1.393(3)
C4 C5 1.507(3)
C5 H5A 0.9800
C5 H5B 0.9800
C5 H5C 0.9800
C6 C7 1.383(3)
C6 H6 0.9500
C7 H7 0.9500
C8 O3 1.202(2)
C8 N1 1.399(2)
C8 C9 1.525(2)
C9 C10 1.508(2)
C9 C17 1.560(2)
C9 H9 1.0000
C10 C11 1.392(2)
C10 C15 1.403(2)
C11 C12 1.385(3)
C11 H11 0.9500
C12 C13 1.379(3)
C12 H12 0.9500
C13 C14 1.375(3)
C13 H13 0.9500
C14 C15 1.394(3)
C14 H14 0.9500
C15 C16 1.503(3)
C16 H16A 0.9800
C16 H16B 0.9800
C16 H16C 0.9800
C17 C22 1.533(2)
C17 C18 1.531(2)
C17 C23 1.541(2)
C18 C19 1.527(2)
C18 H18A 0.9900
C18 H18B 0.9900
C19 C20 1.516(3)
C19 H19A 0.9900
C19 H19B 0.9900
C20 C21 1.525(3)
C20 H20A 0.9900
C20 H20B 0.9900
C21 C22 1.527(3)
C21 H21A 0.9900
C21 H21B 0.9900
C22 H22A 0.9900
C22 H22B 0.9900
C23 N1 1.475(2)
C23 H23A 0.9900
C23 H23B 0.9900
N1 S1 1.6595(14)
O1 S1 1.4262(14)
O2 S1 1.4214(14)
